data_7003723
loop_
_publ_author_name
'Jiang, Qin'
'Wu, Zhengyi'
'Zhang, Yangmiao'
'Hotze, Anna C. G.'
'Hannon, Michael J.'
'Guo, Zijian'

_publ_section_title
;
 Effect of adenine moiety on DNA binding property of
 copper(ii)--terpyridine complexes
;
_journal_issue 23
_journal_name_full 'Dalton Transactions'
_journal_page_first 3054
_journal_page_last 3060
_journal_paper_doi 10.1039/b719010g
_journal_year 2008
_chemical_formula_moiety 'C27 H22 Cu N9 O4, N O3, H2 O, 0.25(H2 O)'
_chemical_formula_sum 'C27 H24.5 Cu N10 O8.25'
_chemical_formula_weight 684.61
_chemical_name_systematic
;
?
;
_space_group_IT_number 2
_symmetry_cell_setting triclinic
_symmetry_space_group_name_Hall '-P 1'
_symmetry_space_group_name_H-M 'P -1'
_atom_sites_solution_hydrogens geom
_atom_sites_solution_primary direct
_atom_sites_solution_secondary difmap
_audit_creation_method SHELXL-97
_cell_angle_alpha 101.512(6)
_cell_angle_beta 90.634(4)
_cell_angle_gamma 113.403(4)
_cell_formula_units_Z 2
_cell_length_a 8.6088(19)
_cell_length_b 10.715(3)
_cell_length_c 17.359(4)
_cell_measurement_reflns_used 1009
_cell_measurement_temperature 293(2)
_cell_measurement_theta_max 18.89
_cell_measurement_theta_min 2.60
_cell_volume 1432.7(6)
_computing_cell_refinement 'Bruker SMART'
_computing_data_collection 'Bruker SMART'
_computing_data_reduction 'Bruker SAINT'
_computing_molecular_graphics 'Bruker SHELXTL'
_computing_publication_material 'Bruker SHELXTL'
_computing_structure_refinement 'Bruker SHELXTL'
_computing_structure_solution 'Bruker SHELXTL'
_diffrn_ambient_temperature 293(2)
_diffrn_measured_fraction_theta_full 0.988
_diffrn_measured_fraction_theta_max 0.988
_diffrn_measurement_device_type 'CCD area detector'
_diffrn_measurement_method 'phi and omega scans'
_diffrn_radiation_monochromator graphite
_diffrn_radiation_source 'fine-focus sealed tube'
_diffrn_radiation_type MoK\a
_diffrn_radiation_wavelength 0.71073
_diffrn_reflns_av_R_equivalents 0.1147
_diffrn_reflns_av_sigmaI/netI 0.1814
_diffrn_reflns_limit_h_max 10
_diffrn_reflns_limit_h_min -10
_diffrn_reflns_limit_k_max 12
_diffrn_reflns_limit_k_min -12
_diffrn_reflns_limit_l_max 20
_diffrn_reflns_limit_l_min -16
_diffrn_reflns_number 7285
_diffrn_reflns_theta_full 25.01
_diffrn_reflns_theta_max 25.01
_diffrn_reflns_theta_min 2.12
_exptl_absorpt_coefficient_mu 0.833
_exptl_absorpt_correction_type none
_exptl_absorpt_process_details NONE
_exptl_crystal_colour blue
_exptl_crystal_density_diffrn 1.587
_exptl_crystal_density_method 'not measured'
_exptl_crystal_description block
_exptl_crystal_F_000 703
_exptl_crystal_size_max 0.28
_exptl_crystal_size_mid 0.20
_exptl_crystal_size_min 0.12
_refine_diff_density_max 1.010
_refine_diff_density_min -0.524
_refine_diff_density_rms 0.083
_refine_ls_extinction_method none
_refine_ls_goodness_of_fit_ref 0.960
_refine_ls_hydrogen_treatment constr
_refine_ls_matrix_type full
_refine_ls_number_parameters 412
_refine_ls_number_reflns 4988
_refine_ls_number_restraints 36
_refine_ls_restrained_S_all 0.964
_refine_ls_R_factor_all 0.1521
_refine_ls_R_factor_gt 0.0685
_refine_ls_shift/su_max 0.059
_refine_ls_shift/su_mean 0.002
_refine_ls_structure_factor_coef Fsqd
_refine_ls_weighting_details 'calc w=1/[\s^2^(Fo^2^)+(0.0000P)^2^+0.0000P] where P=(Fo^2^+2Fc^2^)/3'
_refine_ls_weighting_scheme calc
_refine_ls_wR_factor_gt 0.1050
_refine_ls_wR_factor_ref 0.1235
_reflns_number_gt 2158
_reflns_number_total 4988
_reflns_threshold_expression >2sigma(I)
_cod_data_source_file b719010g.txt
_cod_data_source_block 1
_cod_depositor_comments
;
The following automatic conversions were performed:
'_symmetry_cell_setting' value 'Triclinic' changed to 'triclinic'
according to '/home/saulius/struct/CIF-dictionaries/cif_core.dic'
dictionary named 'cif_core.dic' version 2.4.1 from
2010-06-29.

'_exptl_absorpt_correction_type' value 'NONE' changed to
'none' according to '/home/saulius/struct/CIF-dictionaries/cif_core.dic'
dictionary named 'cif_core.dic' version 2.4.1 from 2010-06-29.

Automatic conversion script
Id: cif_fix_enum 1527 2010-12-29 10:47:43Z saulius 
;
_cod_original_sg_symbol_Hall -P_1
_cod_original_sg_symbol_H-M P-1
_cod_original_formula_sum 'C27 H24.50 Cu N10 O8.25'
_cod_database_code 7003723

loop_
_symmetry_equiv_pos_as_xyz
'x, y, z'
'-x, -y, -z'

loop_
_atom_site_label
_atom_site_type_symbol
_atom_site_fract_x
_atom_site_fract_y
_atom_site_fract_z
_atom_site_U_iso_or_equiv
_atom_site_adp_type
_atom_site_occupancy
_atom_site_symmetry_multiplicity
_atom_site_calc_flag
_atom_site_refinement_flags
_atom_site_disorder_assembly
_atom_site_disorder_group
Cu1 Cu 0.61480(10) 0.94255(9) 1.24187(5) 0.0571(3) Uani 1 1 d . . .
N1 N 1.0589(6) 0.8433(5) 0.5132(3) 0.0645(16) Uani 1 1 d . . .
H1A H 1.1007 0.9195 0.4968 0.077 Uiso 1 1 calc R . .
H1B H 1.1208 0.7986 0.5183 0.077 Uiso 1 1 calc R . .
N2 N 0.8021(6) 0.8687(5) 0.5220(3) 0.0537(14) Uani 1 1 d . . .
N3 N 0.5560(6) 0.7091(5) 0.5694(3) 0.0500(14) Uani 1 1 d . . .
N4 N 0.8752(6) 0.5738(6) 0.5709(3) 0.0595(15) Uani 1 1 d . . .
N5 N 0.6105(6) 0.5220(5) 0.6050(3) 0.0477(13) Uani 1 1 d . . .
N6 N 0.7736(6) 0.8452(5) 1.2420(3) 0.0508(14) Uani 1 1 d . . .
N7 N 0.5800(6) 0.8487(5) 1.1328(3) 0.0464(13) Uani 1 1 d . . .
N8 N 0.4345(6) 0.9952(5) 1.2020(3) 0.0540(14) Uani 1 1 d . . .
N9 N 0.4405(8) 0.8677(7) 1.3623(4) 0.0768(9) Uani 1 1 d . . .
N10 N 0.9605(11) 0.2807(14) 0.1137(8) 0.138(4) Uani 1 1 d U . .
O1 O 0.8192(5) 1.1439(4) 1.2753(3) 0.0826(15) Uani 1 1 d . . .
H31 H 0.8400 1.1861 1.2375 0.124 Uiso 1 1 d R . .
H32 H 0.7996 1.1974 1.3134 0.124 Uiso 1 1 d R . .
O2 O 0.5665(5) 0.9659(5) 1.3560(2) 0.0719(14) Uani 1 1 d . . .
O3 O 0.3688(5) 0.8648(5) 1.4239(3) 0.0768(9) Uani 1 1 d . . .
O4 O 0.3715(5) 0.7723(5) 1.3045(3) 0.0768(9) Uani 1 1 d . . .
O5 O 0.8630(9) 0.1582(9) 0.1103(4) 0.136(3) Uani 1 1 d U . .
O6 O 1.0045(8) 0.3500(10) 0.1839(5) 0.164(3) Uani 1 1 d U . .
O7 O 1.0051(8) 0.3271(11) 0.0567(5) 0.203(4) Uani 1 1 d U . .
O8 O 0.7739(5) 0.3085(4) 0.4058(3) 0.0853(15) Uani 1 1 d . . .
H33 H 0.8538 0.3876 0.4069 0.128 Uiso 1 1 d R . .
H34 H 0.6864 0.3242 0.4166 0.128 Uiso 1 1 d R . .
O9 O 0.1326(18) 0.5619(17) 0.0459(12) 0.083(6) Uani 0.25 1 d P . .
H35 H 0.0881 0.5077 0.0767 0.124 Uiso 0.25 1 d PR . .
H36 H 0.1004 0.5075 0.0004 0.124 Uiso 0.25 1 d PR . .
C1 C 0.8954(8) 0.7936(7) 0.5311(4) 0.0509(17) Uani 1 1 d . . .
C2 C 0.6404(8) 0.8200(7) 0.5401(4) 0.0564(18) Uani 1 1 d . . .
H2 H 0.5792 0.8710 0.5308 0.068 Uiso 1 1 calc R . .
C3 C 0.6512(7) 0.6402(6) 0.5774(3) 0.0403(15) Uani 1 1 d . . .
C4 C 0.8189(8) 0.6716(6) 0.5575(4) 0.0483(17) Uani 1 1 d . . .
C5 C 0.7468(8) 0.4871(7) 0.6005(4) 0.0609(19) Uani 1 1 d . . .
H5 H 0.7489 0.4100 0.6166 0.073 Uiso 1 1 calc R . .
C6 C 0.4549(6) 0.4546(6) 0.6426(3) 0.0502(17) Uani 1 1 d . . .
H6A H 0.4311 0.3565 0.6363 0.060 Uiso 1 1 calc R . .
H6B H 0.3598 0.4609 0.6156 0.060 Uiso 1 1 calc R . .
C7 C 0.4689(7) 0.5187(6) 0.7284(3) 0.0426(16) Uani 1 1 d . . .
C8 C 0.3750(7) 0.5929(7) 0.7576(4) 0.0601(19) Uani 1 1 d . . .
H8 H 0.2991 0.6030 0.7233 0.072 Uiso 1 1 calc R . .
C9 C 0.3924(7) 0.6520(7) 0.8367(4) 0.0592(19) Uani 1 1 d . . .
H9 H 0.3258 0.7000 0.8547 0.071 Uiso 1 1 calc R . .
C10 C 0.5042(7) 0.6435(6) 0.8904(4) 0.0405(15) Uani 1 1 d . . .
C11 C 0.5955(7) 0.5674(6) 0.8602(4) 0.0538(17) Uani 1 1 d . . .
H11 H 0.6716 0.5577 0.8945 0.065 Uiso 1 1 calc R . .
C12 C 0.5788(8) 0.5054(7) 0.7814(4) 0.0608(19) Uani 1 1 d . . .
H12 H 0.6419 0.4542 0.7637 0.073 Uiso 1 1 calc R . .
C13 C 0.5281(7) 0.7118(6) 0.9745(4) 0.0427(16) Uani 1 1 d . . .
C14 C 0.4387(7) 0.7911(6) 1.0053(4) 0.0478(16) Uani 1 1 d . . .
H14 H 0.3589 0.7988 0.9721 0.057 Uiso 1 1 calc R . .
C15 C 0.4660(7) 0.8583(6) 1.0837(4) 0.0443(16) Uani 1 1 d . . .
C16 C 0.3785(7) 0.9430(6) 1.1252(4) 0.0440(16) Uani 1 1 d . . .
C17 C 0.2521(7) 0.9644(6) 1.0900(4) 0.0543(17) Uani 1 1 d . . .
H17 H 0.2177 0.9286 1.0363 0.065 Uiso 1 1 calc R . .
C18 C 0.1752(8) 1.0414(7) 1.1364(5) 0.068(2) Uani 1 1 d . . .
H18 H 0.0871 1.0566 1.1143 0.081 Uiso 1 1 calc R . .
C19 C 0.2319(9) 1.0945(7) 1.2152(5) 0.069(2) Uani 1 1 d . . .
H19 H 0.1842 1.1471 1.2477 0.083 Uiso 1 1 calc R . .
C20 C 0.3613(9) 1.0674(7) 1.2445(4) 0.064(2) Uani 1 1 d . . .
H20 H 0.3992 1.1025 1.2979 0.077 Uiso 1 1 calc R . .
C21 C 0.8729(8) 0.8508(7) 1.3026(4) 0.062(2) Uani 1 1 d . . .
H21 H 0.8703 0.9030 1.3519 0.074 Uiso 1 1 calc R . .
C22 C 0.9805(8) 0.7820(8) 1.2954(5) 0.069(2) Uani 1 1 d . . .
H22 H 1.0468 0.7868 1.3395 0.083 Uiso 1 1 calc R . .
C23 C 0.9885(8) 0.7080(7) 1.2241(5) 0.067(2) Uani 1 1 d . . .
H23 H 1.0589 0.6604 1.2187 0.080 Uiso 1 1 calc R . .
C24 C 0.8913(7) 0.7039(6) 1.1596(4) 0.0559(18) Uani 1 1 d . . .
H24 H 0.8977 0.6562 1.1096 0.067 Uiso 1 1 calc R . .
C25 C 0.7838(7) 0.7722(6) 1.1706(4) 0.0462(16) Uani 1 1 d . . .
C26 C 0.6680(7) 0.7720(6) 1.1062(4) 0.0438(16) Uani 1 1 d . . .
C27 C 0.6458(6) 0.7055(6) 1.0296(4) 0.0464(16) Uani 1 1 d . . .
H27 H 0.7095 0.6544 1.0125 0.056 Uiso 1 1 calc R . .

loop_
_atom_site_aniso_label
_atom_site_aniso_U_11
_atom_site_aniso_U_22
_atom_site_aniso_U_33
_atom_site_aniso_U_23
_atom_site_aniso_U_13
_atom_site_aniso_U_12
Cu1 0.0566(5) 0.0634(5) 0.0439(5) 0.0011(4) 0.0014(4) 0.0219(4)
N1 0.051(3) 0.066(4) 0.082(4) 0.033(4) 0.024(3) 0.021(3)
N2 0.048(3) 0.058(4) 0.054(4) 0.019(3) 0.008(3) 0.018(3)
N3 0.048(3) 0.051(3) 0.053(4) 0.015(3) 0.003(3) 0.019(3)
N4 0.053(3) 0.059(4) 0.067(4) 0.018(3) 0.014(3) 0.021(3)
N5 0.037(3) 0.052(4) 0.044(3) 0.007(3) 0.008(3) 0.010(3)
N6 0.044(3) 0.057(4) 0.037(3) 0.006(3) -0.002(3) 0.009(3)
N7 0.040(3) 0.058(3) 0.036(3) 0.008(3) 0.005(3) 0.016(3)
N8 0.069(4) 0.053(4) 0.042(4) 0.004(3) 0.010(3) 0.029(3)
N9 0.077(2) 0.078(2) 0.067(2) 0.015(2) 0.0151(18) 0.024(2)
N10 0.045(6) 0.221(13) 0.148(10) 0.047(11) 0.019(7) 0.050(7)
O1 0.072(3) 0.062(3) 0.091(4) 0.006(3) 0.014(3) 0.009(3)
O2 0.071(3) 0.093(4) 0.044(3) 0.001(3) 0.006(2) 0.032(3)
O3 0.077(2) 0.078(2) 0.067(2) 0.015(2) 0.0151(18) 0.024(2)
O4 0.077(2) 0.078(2) 0.067(2) 0.015(2) 0.0151(18) 0.024(2)
O5 0.114(6) 0.230(9) 0.099(5) 0.024(7) 0.005(5) 0.113(6)
O6 0.073(4) 0.229(8) 0.141(7) -0.024(7) -0.002(5) 0.041(5)
O7 0.088(5) 0.364(12) 0.154(8) 0.122(8) 0.016(5) 0.057(6)
O8 0.045(3) 0.084(3) 0.107(4) -0.009(3) 0.001(3) 0.021(3)
O9 0.078(12) 0.055(12) 0.113(17) 0.052(13) 0.022(12) 0.009(10)
C1 0.046(4) 0.062(5) 0.038(4) 0.003(4) 0.003(3) 0.019(4)
C2 0.057(4) 0.067(5) 0.044(4) 0.002(4) -0.006(3) 0.028(4)
C3 0.042(4) 0.037(4) 0.033(4) 0.005(3) -0.001(3) 0.008(3)
C4 0.054(4) 0.045(4) 0.048(4) 0.012(4) 0.010(3) 0.021(4)
C5 0.059(4) 0.056(5) 0.070(5) 0.020(4) 0.015(4) 0.023(4)
C6 0.045(4) 0.046(4) 0.050(4) 0.006(4) 0.005(3) 0.011(3)
C7 0.035(4) 0.042(4) 0.033(4) 0.000(3) 0.002(3) 0.001(3)
C8 0.050(4) 0.093(6) 0.038(4) 0.003(4) 0.000(3) 0.035(4)
C9 0.051(4) 0.087(5) 0.044(4) 0.002(4) 0.005(3) 0.040(4)
C10 0.036(4) 0.049(4) 0.041(4) 0.009(3) 0.009(3) 0.022(3)
C11 0.053(4) 0.059(4) 0.049(5) -0.001(4) -0.013(3) 0.029(4)
C12 0.059(4) 0.075(5) 0.050(5) -0.011(4) -0.002(4) 0.042(4)
C13 0.033(3) 0.047(4) 0.045(4) 0.010(3) 0.006(3) 0.012(3)
C14 0.043(4) 0.053(4) 0.048(4) 0.009(4) 0.006(3) 0.022(3)
C15 0.044(4) 0.047(4) 0.037(4) 0.005(3) 0.006(3) 0.016(3)
C16 0.044(4) 0.043(4) 0.039(4) 0.003(3) 0.003(3) 0.015(3)
C17 0.057(4) 0.062(4) 0.047(4) 0.007(4) 0.005(4) 0.029(4)
C18 0.045(4) 0.061(5) 0.100(7) 0.020(5) 0.007(4) 0.023(4)
C19 0.081(6) 0.057(5) 0.061(5) -0.001(4) 0.019(4) 0.026(5)
C20 0.083(6) 0.055(5) 0.047(5) -0.001(4) 0.002(4) 0.026(4)
C21 0.054(4) 0.062(5) 0.049(5) 0.003(4) -0.004(4) 0.008(4)
C22 0.044(4) 0.086(6) 0.070(6) 0.017(5) -0.021(4) 0.020(4)
C23 0.061(5) 0.070(5) 0.067(6) 0.014(5) -0.002(4) 0.024(4)
C24 0.050(4) 0.060(5) 0.050(5) 0.007(4) -0.005(4) 0.017(4)
C25 0.040(4) 0.041(4) 0.045(4) 0.004(4) 0.002(3) 0.006(3)
C26 0.041(4) 0.048(4) 0.037(4) 0.003(3) 0.002(3) 0.014(3)
C27 0.037(4) 0.055(4) 0.049(4) 0.008(4) 0.002(3) 0.021(3)

loop_
_atom_type_symbol
_atom_type_description
_atom_type_scat_dispersion_real
_atom_type_scat_dispersion_imag
_atom_type_scat_source
C C 0.0033 0.0016 'International Tables Vol C Tables 4.2.6.8 and 6.1.1.4'
H H 0.0000 0.0000 'International Tables Vol C Tables 4.2.6.8 and 6.1.1.4'
N N 0.0061 0.0033 'International Tables Vol C Tables 4.2.6.8 and 6.1.1.4'
O O 0.0106 0.0060 'International Tables Vol C Tables 4.2.6.8 and 6.1.1.4'
Cu Cu 0.3201 1.2651 'International Tables Vol C Tables 4.2.6.8 and 6.1.1.4'

loop_
_geom_angle_atom_site_label_1
_geom_angle_atom_site_label_2
_geom_angle_atom_site_label_3
_geom_angle
_geom_angle_site_symmetry_1
_geom_angle_site_symmetry_3
_geom_angle_publ_flag
N7 Cu1 N8 79.6(2) . . ?
N7 Cu1 O2 155.80(19) . . ?
N8 Cu1 O2 97.0(2) . . ?
N7 Cu1 N6 79.7(2) . . ?
N8 Cu1 N6 159.1(2) . . ?
O2 Cu1 N6 100.62(19) . . ?
N7 Cu1 O1 117.14(18) . . ?
N8 Cu1 O1 99.72(18) . . ?
O2 Cu1 O1 87.06(19) . . ?
N6 Cu1 O1 92.33(18) . . ?
C1 N1 H1A 120.0 . . ?
C1 N1 H1B 120.0 . . ?
H1A N1 H1B 120.0 . . ?
C2 N2 C1 117.9(5) . . ?
C2 N3 C3 111.0(5) . . ?
C5 N4 C4 103.7(5) . . ?
C3 N5 C5 108.0(5) . . ?
C3 N5 C6 125.5(5) . . ?
C5 N5 C6 126.1(5) . . ?
C21 N6 C25 117.3(6) . . ?
C21 N6 Cu1 127.5(5) . . ?
C25 N6 Cu1 115.0(4) . . ?
C15 N7 C26 120.4(6) . . ?
C15 N7 Cu1 119.6(4) . . ?
C26 N7 Cu1 120.0(4) . . ?
C20 N8 C16 118.0(6) . . ?
C20 N8 Cu1 126.2(5) . . ?
C16 N8 Cu1 115.6(5) . . ?
O2 N9 O4 119.5(7) . . ?
O2 N9 O3 121.9(7) . . ?
O4 N9 O3 118.3(7) . . ?
O7 N10 O5 123.5(16) . . ?
O7 N10 O6 124.6(15) . . ?
O5 N10 O6 111.9(14) . . ?
Cu1 O1 H31 112.1 . . ?
Cu1 O1 H32 112.8 . . ?
H31 O1 H32 106.3 . . ?
N9 O2 Cu1 108.6(5) . . ?
H33 O8 H34 105.9 . . ?
H35 O9 H36 102.9 . . ?
N1 C1 N2 117.8(6) . . ?
N1 C1 C4 123.4(6) . . ?
N2 C1 C4 118.8(5) . . ?
N3 C2 N2 128.9(6) . . ?
N3 C2 H2 115.5 . . ?
N2 C2 H2 115.5 . . ?
N3 C3 N5 128.7(5) . . ?
N3 C3 C4 127.6(6) . . ?
N5 C3 C4 103.7(6) . . ?
C1 C4 N4 132.8(6) . . ?
C1 C4 C3 115.6(6) . . ?
N4 C4 C3 111.6(5) . . ?
N4 C5 N5 113.1(6) . . ?
N4 C5 H5 123.5 . . ?
N5 C5 H5 123.5 . . ?
N5 C6 C7 113.0(4) . . ?
N5 C6 H6A 109.0 . . ?
C7 C6 H6A 109.0 . . ?
N5 C6 H6B 109.0 . . ?
C7 C6 H6B 109.0 . . ?
H6A C6 H6B 107.8 . . ?
C8 C7 C12 117.7(6) . . ?
C8 C7 C6 122.1(6) . . ?
C12 C7 C6 120.3(6) . . ?
C9 C8 C7 120.6(6) . . ?
C9 C8 H8 119.7 . . ?
C7 C8 H8 119.7 . . ?
C8 C9 C10 122.8(6) . . ?
C8 C9 H9 118.6 . . ?
C10 C9 H9 118.6 . . ?
C9 C10 C11 115.6(6) . . ?
C9 C10 C13 122.8(6) . . ?
C11 C10 C13 121.6(6) . . ?
C12 C11 C10 122.7(6) . . ?
C12 C11 H11 118.6 . . ?
C10 C11 H11 118.6 . . ?
C11 C12 C7 120.5(6) . . ?
C11 C12 H12 119.8 . . ?
C7 C12 H12 119.8 . . ?
C14 C13 C27 115.2(6) . . ?
C14 C13 C10 121.9(6) . . ?
C27 C13 C10 122.8(6) . . ?
C15 C14 C13 121.4(6) . . ?
C15 C14 H14 119.3 . . ?
C13 C14 H14 119.3 . . ?
N7 C15 C14 120.5(6) . . ?
N7 C15 C16 111.9(6) . . ?
C14 C15 C16 127.6(6) . . ?
N8 C16 C17 122.8(6) . . ?
N8 C16 C15 113.2(6) . . ?
C17 C16 C15 124.0(6) . . ?
C16 C17 C18 118.4(7) . . ?
C16 C17 H17 120.8 . . ?
C18 C17 H17 120.8 . . ?
C19 C18 C17 118.9(7) . . ?
C19 C18 H18 120.6 . . ?
C17 C18 H18 120.6 . . ?
C18 C19 C20 117.8(7) . . ?
C18 C19 H19 121.1 . . ?
C20 C19 H19 121.1 . . ?
N8 C20 C19 124.1(7) . . ?
N8 C20 H20 117.9 . . ?
C19 C20 H20 117.9 . . ?
N6 C21 C22 122.6(7) . . ?
N6 C21 H21 118.7 . . ?
C22 C21 H21 118.7 . . ?
C23 C22 C21 119.6(6) . . ?
C23 C22 H22 120.2 . . ?
C21 C22 H22 120.2 . . ?
C22 C23 C24 119.2(7) . . ?
C22 C23 H23 120.4 . . ?
C24 C23 H23 120.4 . . ?
C25 C24 C23 118.6(7) . . ?
C25 C24 H24 120.7 . . ?
C23 C24 H24 120.7 . . ?
N6 C25 C24 122.6(6) . . ?
N6 C25 C26 113.5(6) . . ?
C24 C25 C26 123.9(6) . . ?
N7 C26 C27 121.0(6) . . ?
N7 C26 C25 111.6(6) . . ?
C27 C26 C25 127.4(6) . . ?
C26 C27 C13 121.6(6) . . ?
C26 C27 H27 119.2 . . ?
C13 C27 H27 119.2 . . ?

loop_
_geom_bond_atom_site_label_1
_geom_bond_atom_site_label_2
_geom_bond_distance
_geom_bond_site_symmetry_2
_geom_bond_publ_flag
Cu1 N7 1.916(5) . ?
Cu1 N8 2.009(5) . ?
Cu1 O2 2.016(4) . ?
Cu1 N6 2.022(5) . ?
Cu1 O1 2.133(4) . ?
N1 C1 1.357(7) . ?
N1 H1A 0.8600 . ?
N1 H1B 0.8600 . ?
N2 C2 1.344(7) . ?
N2 C1 1.371(7) . ?
N3 C2 1.327(7) . ?
N3 C3 1.325(6) . ?
N4 C5 1.317(7) . ?
N4 C4 1.373(7) . ?
N5 C3 1.359(6) . ?
N5 C5 1.365(7) . ?
N5 C6 1.477(6) . ?
N6 C21 1.325(7) . ?
N6 C25 1.351(8) . ?
N7 C15 1.341(7) . ?
N7 C26 1.347(7) . ?
N8 C20 1.307(8) . ?
N8 C16 1.340(7) . ?
N9 O2 1.199(6) . ?
N9 O4 1.224(7) . ?
N9 O3 1.240(7) . ?
N10 O7 1.196(12) . ?
N10 O5 1.234(11) . ?
N10 O6 1.258(13) . ?
O1 H31 0.8500 . ?
O1 H32 0.8500 . ?
O8 H33 0.8500 . ?
O8 H34 0.8500 . ?
O9 H35 0.8501 . ?
O9 H36 0.8501 . ?
C1 C4 1.384(7) . ?
C2 H2 0.9300 . ?
C3 C4 1.411(8) . ?
C5 H5 0.9300 . ?
C6 C7 1.492(8) . ?
C6 H6A 0.9700 . ?
C6 H6B 0.9700 . ?
C7 C8 1.379(8) . ?
C7 C12 1.379(7) . ?
C8 C9 1.372(8) . ?
C8 H8 0.9300 . ?
C9 C10 1.375(7) . ?
C9 H9 0.9300 . ?
C10 C11 1.380(8) . ?
C10 C13 1.468(8) . ?
C11 C12 1.374(8) . ?
C11 H11 0.9300 . ?
C12 H12 0.9300 . ?
C13 C14 1.396(7) . ?
C13 C27 1.416(7) . ?
C14 C15 1.376(8) . ?
C14 H14 0.9300 . ?
C15 C16 1.485(8) . ?
C16 C17 1.360(7) . ?
C17 C18 1.396(9) . ?
C17 H17 0.9300 . ?
C18 C19 1.374(9) . ?
C18 H18 0.9300 . ?
C19 C20 1.374(8) . ?
C19 H19 0.9300 . ?
C20 H20 0.9300 . ?
C21 C22 1.389(8) . ?
C21 H21 0.9300 . ?
C22 C23 1.347(10) . ?
C22 H22 0.9300 . ?
C23 C24 1.373(8) . ?
C23 H23 0.9300 . ?
C24 C25 1.384(8) . ?
C24 H24 0.9300 . ?
C25 C26 1.490(8) . ?
C26 C27 1.349(8) . ?
C27 H27 0.9300 . ?

loop_
_geom_hbond_atom_site_label_D
_geom_hbond_atom_site_label_H
_geom_hbond_atom_site_label_A
_geom_hbond_distance_DH
_geom_hbond_distance_HA
_geom_hbond_distance_DA
_geom_hbond_angle_DHA
_geom_hbond_site_symmetry_A
N1 H1A N2 0.86 2.18 3.027(7) 168.7 2_776
N1 H1B O8 0.86 2.30 3.070(7) 149.5 2_766
O8 H33 N4 0.85 2.22 2.761(6) 121.8 2_766
O1 H31 O5 0.85 2.19 2.919(9) 143.7 1_566
O1 H31 O6 0.85 2.16 2.932(10) 150.9 1_566
O1 H32 O8 0.85 1.87 2.714(7) 172.5 1_566
O8 H34 N3 0.85 2.00 2.814(6) 160.5 2_666
C17 H17 O5 0.93 2.52 3.445(10) 177.2 2_666
C2 H2 O3 0.93 2.55 3.308(7) 138.7 1_554
C5 H5 O4 0.93 2.50 3.332(8) 148.8 2_667
C12 H12 O4 0.93 2.44 3.243(8) 145.2 2_667
C18 H18 O5 0.93 2.57 3.444(9) 156.7 1_466

loop_
_geom_torsion_atom_site_label_1
_geom_torsion_atom_site_label_2
_geom_torsion_atom_site_label_3
_geom_torsion_atom_site_label_4
_geom_torsion
_geom_torsion_site_symmetry_1
_geom_torsion_site_symmetry_2
_geom_torsion_site_symmetry_3
_geom_torsion_site_symmetry_4
_geom_torsion_publ_flag
N7 Cu1 N6 C21 179.1(5) . . . . ?
N8 Cu1 N6 C21 -172.6(5) . . . . ?
O2 Cu1 N6 C21 -25.5(5) . . . . ?
O1 Cu1 N6 C21 61.9(5) . . . . ?
N7 Cu1 N6 C25 2.6(4) . . . . ?
N8 Cu1 N6 C25 10.9(7) . . . . ?
O2 Cu1 N6 C25 158.0(4) . . . . ?
O1 Cu1 N6 C25 -114.6(4) . . . . ?
N8 Cu1 N7 C15 0.3(4) . . . . ?
O2 Cu1 N7 C15 84.3(7) . . . . ?
N6 Cu1 N7 C15 177.3(4) . . . . ?
O1 Cu1 N7 C15 -95.4(4) . . . . ?
N8 Cu1 N7 C26 -178.7(4) . . . . ?
O2 Cu1 N7 C26 -94.8(6) . . . . ?
N6 Cu1 N7 C26 -1.7(4) . . . . ?
O1 Cu1 N7 C26 85.6(4) . . . . ?
N7 Cu1 N8 C20 176.5(5) . . . . ?
O2 Cu1 N8 C20 20.7(5) . . . . ?
N6 Cu1 N8 C20 168.2(5) . . . . ?
O1 Cu1 N8 C20 -67.5(5) . . . . ?
N7 Cu1 N8 C16 0.8(4) . . . . ?
O2 Cu1 N8 C16 -155.0(4) . . . . ?
N6 Cu1 N8 C16 -7.5(8) . . . . ?
O1 Cu1 N8 C16 116.8(4) . . . . ?
O4 N9 O2 Cu1 3.9(7) . . . . ?
O3 N9 O2 Cu1 -169.7(5) . . . . ?
N7 Cu1 O2 N9 -4.0(7) . . . . ?
N8 Cu1 O2 N9 76.3(4) . . . . ?
N6 Cu1 O2 N9 -92.5(4) . . . . ?
O1 Cu1 O2 N9 175.7(4) . . . . ?
C2 N2 C1 N1 -179.6(6) . . . . ?
C2 N2 C1 C4 0.7(8) . . . . ?
C3 N3 C2 N2 -2.6(9) . . . . ?
C1 N2 C2 N3 3.0(10) . . . . ?
C2 N3 C3 N5 -179.8(6) . . . . ?
C2 N3 C3 C4 -1.3(8) . . . . ?
C5 N5 C3 N3 178.3(6) . . . . ?
C6 N5 C3 N3 -8.9(9) . . . . ?
C5 N5 C3 C4 -0.4(7) . . . . ?
C6 N5 C3 C4 172.4(5) . . . . ?
N1 C1 C4 N4 -1.1(11) . . . . ?
N2 C1 C4 N4 178.5(6) . . . . ?
N1 C1 C4 C3 176.5(6) . . . . ?
N2 C1 C4 C3 -3.8(8) . . . . ?
C5 N4 C4 C1 176.1(7) . . . . ?
C5 N4 C4 C3 -1.7(7) . . . . ?
N3 C3 C4 C1 4.4(9) . . . . ?
N5 C3 C4 C1 -176.8(5) . . . . ?
N3 C3 C4 N4 -177.4(5) . . . . ?
N5 C3 C4 N4 1.3(7) . . . . ?
C4 N4 C5 N5 1.4(7) . . . . ?
C3 N5 C5 N4 -0.6(7) . . . . ?
C6 N5 C5 N4 -173.4(5) . . . . ?
C3 N5 C6 C7 -82.9(7) . . . . ?
C5 N5 C6 C7 88.6(7) . . . . ?
N5 C6 C7 C8 111.9(6) . . . . ?
N5 C6 C7 C12 -67.9(7) . . . . ?
C12 C7 C8 C9 0.6(9) . . . . ?
C6 C7 C8 C9 -179.2(5) . . . . ?
C7 C8 C9 C10 1.2(10) . . . . ?
C8 C9 C10 C11 -1.9(9) . . . . ?
C8 C9 C10 C13 177.3(6) . . . . ?
C9 C10 C11 C12 0.9(9) . . . . ?
C13 C10 C11 C12 -178.3(6) . . . . ?
C10 C11 C12 C7 0.8(10) . . . . ?
C8 C7 C12 C11 -1.5(9) . . . . ?
C6 C7 C12 C11 178.3(5) . . . . ?
C9 C10 C13 C14 -0.4(9) . . . . ?
C11 C10 C13 C14 178.7(5) . . . . ?
C9 C10 C13 C27 -178.6(5) . . . . ?
C11 C10 C13 C27 0.5(8) . . . . ?
C27 C13 C14 C15 0.4(8) . . . . ?
C10 C13 C14 C15 -177.9(5) . . . . ?
C26 N7 C15 C14 -0.7(8) . . . . ?
Cu1 N7 C15 C14 -179.7(4) . . . . ?
C26 N7 C15 C16 177.8(5) . . . . ?
Cu1 N7 C15 C16 -1.2(6) . . . . ?
C13 C14 C15 N7 -0.1(9) . . . . ?
C13 C14 C15 C16 -178.4(5) . . . . ?
C20 N8 C16 C17 1.3(9) . . . . ?
Cu1 N8 C16 C17 177.3(4) . . . . ?
C20 N8 C16 C15 -177.6(5) . . . . ?
Cu1 N8 C16 C15 -1.6(6) . . . . ?
N7 C15 C16 N8 1.8(7) . . . . ?
C14 C15 C16 N8 -179.8(6) . . . . ?
N7 C15 C16 C17 -177.1(5) . . . . ?
C14 C15 C16 C17 1.3(10) . . . . ?
N8 C16 C17 C18 -1.4(9) . . . . ?
C15 C16 C17 C18 177.3(5) . . . . ?
C16 C17 C18 C19 1.1(9) . . . . ?
C17 C18 C19 C20 -0.7(10) . . . . ?
C16 N8 C20 C19 -0.8(9) . . . . ?
Cu1 N8 C20 C19 -176.4(5) . . . . ?
C18 C19 C20 N8 0.5(10) . . . . ?
C25 N6 C21 C22 -1.9(9) . . . . ?
Cu1 N6 C21 C22 -178.4(4) . . . . ?
N6 C21 C22 C23 1.3(10) . . . . ?
C21 C22 C23 C24 0.9(10) . . . . ?
C22 C23 C24 C25 -2.2(9) . . . . ?
C21 N6 C25 C24 0.5(8) . . . . ?
Cu1 N6 C25 C24 177.4(4) . . . . ?
C21 N6 C25 C26 -179.9(5) . . . . ?
Cu1 N6 C25 C26 -3.0(6) . . . . ?
C23 C24 C25 N6 1.5(9) . . . . ?
C23 C24 C25 C26 -178.0(5) . . . . ?
C15 N7 C26 C27 1.3(8) . . . . ?
Cu1 N7 C26 C27 -179.7(4) . . . . ?
C15 N7 C26 C25 -178.4(5) . . . . ?
Cu1 N7 C26 C25 0.6(6) . . . . ?
N6 C25 C26 N7 1.6(7) . . . . ?
C24 C25 C26 N7 -178.8(5) . . . . ?
N6 C25 C26 C27 -178.0(5) . . . . ?
C24 C25 C26 C27 1.6(9) . . . . ?
N7 C26 C27 C13 -1.0(9) . . . . ?
C25 C26 C27 C13 178.6(5) . . . . ?
C14 C13 C27 C26 0.2(8) . . . . ?
C10 C13 C27 C26 178.5(5) . . . . ?
